data_4066093
loop_
_publ_author_name
'Kirillov, Evgeny'
'Marquet, Nicolas'
'Razavi, Abbas'
'Belia, Vincenzo'
'Hampel, Frank'
'Roisnel, Thierry'
'Gladysz, John A.'
'Carpentier, Jean-Fran\,cois'

_publ_section_title
;
 NewC1-Symmetric Ph2C-Bridged Multisubstitutedansa-Zirconocenes for Highly
 Isospecific Propylene Polymerization: Synthetic Approach via Activated
 Fulvenes&#x2020;
;
_journal_issue 21
_journal_name_full Organometallics
_journal_page_first 5073
_journal_paper_doi 10.1021/om100289y
_journal_volume 29
_journal_year 2010
_chemical_compound_source 'synthesis as described'
_chemical_formula_moiety 'C45 H52 Cl2'
_chemical_formula_sum 'C45 H52 Cl2'
_chemical_formula_weight 663.77
_chemical_name_systematic
;
 ?
;
_space_group_IT_number 2
_symmetry_cell_setting triclinic
_symmetry_Int_Tables_number 2
_symmetry_space_group_name_Hall '-P 1'
_symmetry_space_group_name_H-M 'P -1'
_atom_sites_solution_hydrogens geom
_atom_sites_solution_primary direct
_atom_sites_solution_secondary difmap
_audit_conform_dict_location ftp://ftp.iucr.org/pub/cif_core.dic
_audit_conform_dict_name cif_core.dic
_audit_conform_dict_version 2.3
_audit_creation_date 2006-06-26T17:04:35-00:00
_audit_creation_method 'WinGX routine CIF_UPDATE'
_cell_angle_alpha 72.493(2)
_cell_angle_beta 73.819(3)
_cell_angle_gamma 62.554(2)
_cell_formula_units_Z 2
_cell_length_a 12.2450(6)
_cell_length_b 12.8780(6)
_cell_length_c 15.5643(8)
_cell_measurement_reflns_used 0
_cell_measurement_temperature 293(2)
_cell_measurement_theta_max 27.54
_cell_measurement_theta_min 2.78
_cell_measurement_wavelength 0.71073
_cell_volume 2048.59(18)
_computing_cell_refinement 'Bruker SMART'
_computing_data_collection 'Bruker SMART'
_computing_data_reduction 'Bruker SAINT'
_computing_molecular_graphics 'Ortep-3 for Windows (Farrugia, 1997)'
_computing_publication_material 'WinGX publication routines (Farrugia, 1999)'
_computing_structure_refinement 'SHELXL-97 (Sheldrick, 1997)'
_computing_structure_solution 'SIR97 (Altomare et al., 1999)'
_diffrn_ambient_temperature 293(2)
_diffrn_detector 'CCD plate'
_diffrn_measured_fraction_theta_full 0.992
_diffrn_measured_fraction_theta_max 0.992
_diffrn_measurement_device_type 'APEXII, Bruker-AXS'
_diffrn_measurement_method 'CCD rotation images, thick slices'
_diffrn_radiation_monochromator graphite
_diffrn_radiation_probe x-ray
_diffrn_radiation_type MoK\a
_diffrn_radiation_wavelength 0.71073
_diffrn_reflns_av_R_equivalents 0.0316
_diffrn_reflns_av_unetI/netI 0.0335
_diffrn_reflns_limit_h_max 15
_diffrn_reflns_limit_h_min -15
_diffrn_reflns_limit_k_max 16
_diffrn_reflns_limit_k_min -16
_diffrn_reflns_limit_l_max 19
_diffrn_reflns_limit_l_min -20
_diffrn_reflns_number 40262
_diffrn_reflns_theta_full 27.54
_diffrn_reflns_theta_max 27.54
_diffrn_reflns_theta_min 2.78
_exptl_absorpt_coefficient_mu 0.186
_exptl_absorpt_correction_T_max 0.974
_exptl_absorpt_correction_T_min 0.920
_exptl_absorpt_correction_type multi-scan
_exptl_absorpt_process_details
;
  [Sheldrick, G.M. (2002). SADABS Bruker AXS Inc., Madison, Wisconsin, USA]
;
_exptl_crystal_colour yellow
_exptl_crystal_density_diffrn 1.076
_exptl_crystal_density_method 'not measured'
_exptl_crystal_description prism
_exptl_crystal_F_000 712
_exptl_crystal_size_max 0.45
_exptl_crystal_size_mid 0.18
_exptl_crystal_size_min 0.14
_refine_diff_density_max 0.353
_refine_diff_density_min -0.507
_refine_diff_density_rms 0.048
_refine_ls_extinction_method none
_refine_ls_goodness_of_fit_ref 1.119
_refine_ls_hydrogen_treatment constr
_refine_ls_matrix_type full
_refine_ls_number_parameters 452
_refine_ls_number_reflns 9355
_refine_ls_number_restraints 0
_refine_ls_restrained_S_all 1.119
_refine_ls_R_factor_all 0.0927
_refine_ls_R_factor_gt 0.0648
_refine_ls_shift/su_max 0.001
_refine_ls_shift/su_mean 0
_refine_ls_structure_factor_coef Fsqd
_refine_ls_weighting_details 'calc w=1/[\s^2^(Fo^2^)+(0.1417P)^2^+0.0000P] where P=(Fo^2^+2Fc^2^)/3'
_refine_ls_weighting_scheme calc
_refine_ls_wR_factor_gt 0.2102
_refine_ls_wR_factor_ref 0.2273
_reflns_number_gt 6070
_reflns_number_total 9355
_reflns_threshold_expression >2sigma(I)
_cod_data_source_file om100289y_si_001.cif
_cod_data_source_block 2b
_cod_original_cell_volume 2048.59(17)
_cod_database_code 4066093

loop_
_symmetry_equiv_pos_as_xyz
'x, y, z'
'-x, -y, -z'

loop_
_atom_site_label
_atom_site_type_symbol
_atom_site_fract_x
_atom_site_fract_y
_atom_site_fract_z
_atom_site_U_iso_or_equiv
_atom_site_adp_type
_atom_site_occupancy
_atom_site_symmetry_multiplicity
_atom_site_calc_flag
_atom_site_refinement_flags
_atom_site_disorder_assembly
_atom_site_disorder_group
C1 C 0.60079(15) 0.37321(12) 0.42948(11) 0.0369(4) Uani 1 1 d . A .
H1 H 0.5454 0.4075 0.4822 0.044 Uiso 1 1 calc R . .
C2 C 0.52309(14) 0.37054(12) 0.36970(11) 0.0361(4) Uani 1 1 d . A .
C3 C 0.44013(16) 0.31813(14) 0.38917(13) 0.0445(4) Uani 1 1 d . . .
H3 H 0.4243 0.276 0.4478 0.053 Uiso 1 1 calc R . .
C4 C 0.38050(17) 0.32847(15) 0.32107(13) 0.0470(4) Uani 1 1 d . A .
H4 H 0.3247 0.2931 0.3355 0.056 Uiso 1 1 calc R . .
C5 C 0.40122(17) 0.39009(14) 0.23162(13) 0.0442(4) Uani 1 1 d . . .
C6A C 0.3335(2) 0.40004(19) 0.15853(15) 0.0586(5) Uani 0.5 1 d P A 1
C61A C 0.2353(7) 0.3508(7) 0.1944(4) 0.0845(17) Uani 0.5 1 d P A 1
H61A H 0.173 0.3935 0.2394 0.127 Uiso 0.5 1 calc PR A 1
H61B H 0.2734 0.2676 0.2217 0.127 Uiso 0.5 1 calc PR A 1
H61C H 0.197 0.3599 0.1449 0.127 Uiso 0.5 1 calc PR A 1
C62A C 0.2659(7) 0.5347(5) 0.1159(5) 0.0870(19) Uani 0.5 1 d P A 1
H62A H 0.3258 0.5691 0.0914 0.13 Uiso 0.5 1 calc PR A 1
H62B H 0.2045 0.5755 0.1622 0.13 Uiso 0.5 1 calc PR A 1
H62C H 0.2259 0.5425 0.068 0.13 Uiso 0.5 1 calc PR A 1
C63A C 0.4294(7) 0.3377(9) 0.0843(5) 0.106(2) Uani 0.5 1 d P A 1
H63A H 0.491 0.3702 0.0618 0.159 Uiso 0.5 1 calc PR A 1
H63B H 0.389 0.3497 0.0352 0.159 Uiso 0.5 1 calc PR A 1
H63C H 0.469 0.2538 0.1088 0.159 Uiso 0.5 1 calc PR A 1
C6B C 0.3335(2) 0.40004(19) 0.15853(15) 0.0586(5) Uani 0.5 1 d P A 2
C62B C 0.2002(7) 0.4906(11) 0.1770(8) 0.164(5) Uani 0.5 1 d P A 2
H62D H 0.1632 0.4672 0.2384 0.247 Uiso 0.5 1 calc PR A 2
H62E H 0.1535 0.4942 0.135 0.247 Uiso 0.5 1 calc PR A 2
H62F H 0.1995 0.5677 0.1693 0.247 Uiso 0.5 1 calc PR A 2
C63B C 0.3900(8) 0.4401(9) 0.0627(4) 0.109(3) Uani 0.5 1 d P A 2
H63D H 0.4743 0.383 0.0495 0.163 Uiso 0.5 1 calc PR A 2
H63E H 0.3896 0.5166 0.0569 0.163 Uiso 0.5 1 calc PR A 2
H63F H 0.3421 0.4463 0.0205 0.163 Uiso 0.5 1 calc PR A 2
C61B C 0.3386(12) 0.2748(7) 0.1639(6) 0.130(3) Uani 0.5 1 d P A 2
H61D H 0.303 0.2462 0.2243 0.194 Uiso 0.5 1 calc PR A 2
H61E H 0.4239 0.2199 0.1502 0.194 Uiso 0.5 1 calc PR A 2
H61F H 0.2923 0.2814 0.1204 0.194 Uiso 0.5 1 calc PR A 2
C9 C 0.62355(15) 0.49098(13) 0.27886(11) 0.0383(4) Uani 1 1 d . A .
C8 C 0.54118(14) 0.43597(12) 0.28127(11) 0.0374(4) Uani 1 1 d . . .
C10 C 0.65437(15) 0.46040(12) 0.36622(12) 0.0386(4) Uani 1 1 d . . .
C11 C 0.72503(18) 0.50992(14) 0.38036(14) 0.0496(5) Uani 1 1 d . A .
H11 H 0.7439 0.4943 0.4381 0.059 Uiso 1 1 calc R . .
C12 C 0.76822(19) 0.58402(15) 0.30706(15) 0.0532(5) Uani 1 1 d . . .
H12 H 0.816 0.6165 0.3176 0.064 Uiso 1 1 calc R A .
C13 C 0.74297(17) 0.61096(14) 0.21977(13) 0.0469(4) Uani 1 1 d . A .
C14 C 0.7982(2) 0.68450(18) 0.13867(15) 0.0599(5) Uani 1 1 d . . .
C14A C 0.8762(3) 0.7306(3) 0.1659(2) 0.0907(8) Uani 1 1 d . A .
H14A H 0.9083 0.776 0.1127 0.136 Uiso 1 1 calc R . .
H14B H 0.9443 0.6641 0.1926 0.136 Uiso 1 1 calc R . .
H14C H 0.8249 0.7805 0.2095 0.136 Uiso 1 1 calc R . .
C14C C 0.8802(3) 0.6072(3) 0.0685(2) 0.1060(11) Uani 1 1 d . A .
H14D H 0.8322 0.5776 0.0511 0.159 Uiso 1 1 calc R . .
H14E H 0.9493 0.5412 0.0944 0.159 Uiso 1 1 calc R . .
H14F H 0.911 0.6541 0.0156 0.159 Uiso 1 1 calc R . .
C14B C 0.6928(3) 0.7947(3) 0.0958(2) 0.1016(10) Uani 1 1 d . A .
H14G H 0.6411 0.7699 0.0777 0.152 Uiso 1 1 calc R . .
H14H H 0.7278 0.8385 0.0433 0.152 Uiso 1 1 calc R . .
H14I H 0.6434 0.8447 0.1397 0.152 Uiso 1 1 calc R . .
C15 C 0.66716(16) 0.56435(15) 0.20726(13) 0.0462(4) Uani 1 1 d . . .
H15 H 0.6456 0.5828 0.1501 0.055 Uiso 1 1 calc R A .
C21 C 0.70604(15) 0.24506(12) 0.46473(11) 0.0374(4) Uani 1 1 d . . .
C31 C 0.64523(15) 0.15723(13) 0.51727(11) 0.0392(4) Uani 1 1 d . A .
C32 C 0.54101(17) 0.19041(15) 0.58563(13) 0.0501(5) Uani 1 1 d . . .
H32 H 0.5071 0.2668 0.5976 0.06 Uiso 1 1 calc R A .
C33 C 0.4878(2) 0.11231(19) 0.63544(14) 0.0629(6) Uani 1 1 d . A .
H33 H 0.4172 0.1371 0.6794 0.076 Uiso 1 1 calc R . .
C34 C 0.5378(2) -0.0020(2) 0.62082(17) 0.0705(6) Uani 1 1 d . . .
H34 H 0.5012 -0.0544 0.6542 0.085 Uiso 1 1 calc R A .
C35 C 0.6424(2) -0.03779(17) 0.55635(16) 0.0700(6) Uani 1 1 d . A .
H35 H 0.6777 -0.1155 0.5469 0.084 Uiso 1 1 calc R . .
C36 C 0.69617(19) 0.04030(14) 0.50512(13) 0.0521(5) Uani 1 1 d . . .
H36 H 0.7674 0.0141 0.4619 0.063 Uiso 1 1 calc R A .
C41 C 0.76881(15) 0.24749(13) 0.53648(12) 0.0404(4) Uani 1 1 d . A .
C42 C 0.72126(17) 0.33953(14) 0.58326(12) 0.0471(4) Uani 1 1 d . . .
H42 H 0.6481 0.4057 0.5701 0.057 Uiso 1 1 calc R A .
C43 C 0.7802(2) 0.33533(17) 0.64931(14) 0.0582(5) Uani 1 1 d . A .
H43 H 0.7475 0.3991 0.6787 0.07 Uiso 1 1 calc R . .
C44 C 0.8869(2) 0.23707(19) 0.67144(16) 0.0650(6) Uani 1 1 d . . .
H44 H 0.9278 0.2349 0.7146 0.078 Uiso 1 1 calc R A .
C45 C 0.93274(19) 0.14148(17) 0.62893(15) 0.0602(5) Uani 1 1 d . A .
H45 H 1.0032 0.0736 0.645 0.072 Uiso 1 1 calc R . .
C51 C 0.79784(15) 0.20650(13) 0.37860(11) 0.0403(4) Uani 1 1 d . A .
C52 C 0.90751(17) 0.21523(15) 0.34085(14) 0.0515(5) Uani 1 1 d . . .
C53 C 0.9872(2) 0.2536(2) 0.37077(19) 0.0741(7) Uani 1 1 d . A .
H53A H 1.0601 0.2477 0.3252 0.111 Uiso 0.5 1 calc PR . .
H53B H 1.012 0.2028 0.4276 0.111 Uiso 0.5 1 calc PR . .
H53C H 0.9406 0.3348 0.3786 0.111 Uiso 0.5 1 calc PR . .
H53D H 0.9483 0.2758 0.4291 0.111 Uiso 0.5 1 calc PR . .
H53E H 0.9964 0.3207 0.3267 0.111 Uiso 0.5 1 calc PR . .
H53F H 1.0678 0.1888 0.3757 0.111 Uiso 0.5 1 calc PR . .
C54 C 0.9472(2) 0.18397(19) 0.24837(15) 0.0649(6) Uani 1 1 d . A .
H54A H 0.954 0.2509 0.2011 0.078 Uiso 1 1 calc R . .
H54B H 1.0273 0.1157 0.245 0.078 Uiso 1 1 calc R . .
C55 C 0.8482(2) 0.15512(15) 0.23731(13) 0.0559(5) Uani 1 1 d . . .
C56 C 0.8460(3) 0.1219(2) 0.15212(15) 0.0780(8) Uani 1 1 d . A .
C56A C 0.9665(4) 0.0168(3) 0.1289(2) 0.155(2) Uani 1 1 d . . .
H56A H 0.9645 -0.0033 0.0749 0.233 Uiso 1 1 calc R A .
H56B H 0.9756 -0.0506 0.1788 0.233 Uiso 1 1 calc R . .
H56C H 1.0356 0.0376 0.1183 0.233 Uiso 1 1 calc R . .
C56B C 0.8275(4) 0.2316(3) 0.07402(19) 0.1184(12) Uani 1 1 d . . .
H56D H 0.8262 0.2124 0.0194 0.178 Uiso 1 1 calc R A .
H56E H 0.8949 0.2548 0.0637 0.178 Uiso 1 1 calc R . .
H56F H 0.7499 0.2962 0.09 0.178 Uiso 1 1 calc R . .
C56C C 0.7350(4) 0.0883(3) 0.1673(2) 0.1209(13) Uani 1 1 d . . .
H56G H 0.7348 0.0677 0.113 0.181 Uiso 1 1 calc R A .
H56H H 0.6582 0.155 0.1811 0.181 Uiso 1 1 calc R . .
H56I H 0.743 0.0212 0.2174 0.181 Uiso 1 1 calc R . .
C71 C 0.48233(16) 0.44500(14) 0.21336(12) 0.0425(4) Uani 1 1 d . A .
H71 H 0.4972 0.4882 0.155 0.051 Uiso 1 1 calc R . .
C579 C 0.76354(17) 0.16864(13) 0.31297(12) 0.0449(4) Uani 1 1 d . A .
H579 H 0.6917 0.1559 0.3233 0.054 Uiso 1 1 calc R . .
C469 C 0.87448(17) 0.14661(15) 0.56313(13) 0.0513(5) Uani 1 1 d . . .
H469 H 0.9061 0.0814 0.5355 0.062 Uiso 1 1 calc R A .
C101 C 0.6502(4) 0.1353(3) 0.8061(2) 0.1079(10) Uani 1 1 d . . .
H10A H 0.7161 0.1428 0.7562 0.13 Uiso 1 1 calc R . .
H10B H 0.5715 0.1834 0.7837 0.13 Uiso 1 1 calc R . .
Cl1 Cl 0.65042(12) 0.19112(12) 0.89229(9) 0.1538(5) Uani 1 1 d . . .
Cl2 Cl 0.67082(15) -0.01160(10) 0.83670(11) 0.1662(5) Uani 1 1 d . . .

loop_
_atom_site_aniso_label
_atom_site_aniso_U_11
_atom_site_aniso_U_22
_atom_site_aniso_U_33
_atom_site_aniso_U_23
_atom_site_aniso_U_13
_atom_site_aniso_U_12
C1 0.0391(8) 0.0296(7) 0.0387(9) -0.0075(6) -0.0078(7) -0.0104(6)
C2 0.0365(8) 0.0285(6) 0.0390(9) -0.0072(6) -0.0065(7) -0.0094(6)
C3 0.0480(10) 0.0409(8) 0.0426(10) 0.0008(7) -0.0086(8) -0.0218(7)
C4 0.0489(10) 0.0461(8) 0.0513(11) -0.0021(8) -0.0108(8) -0.0271(8)
C5 0.0479(9) 0.0404(8) 0.0463(10) -0.0059(7) -0.0125(8) -0.0189(7)
C6A 0.0631(12) 0.0702(12) 0.0560(12) -0.0038(10) -0.0213(10) -0.0376(10)
C61A 0.104(4) 0.103(4) 0.083(4) 0.018(3) -0.050(4) -0.076(4)
C62A 0.102(5) 0.080(3) 0.094(5) 0.019(3) -0.063(4) -0.046(3)
C63A 0.099(5) 0.174(7) 0.077(5) -0.061(5) -0.013(4) -0.064(5)
C6B 0.0631(12) 0.0702(12) 0.0560(12) -0.0038(10) -0.0213(10) -0.0376(10)
C62B 0.082(5) 0.231(12) 0.166(9) -0.101(9) -0.075(6) 0.015(6)
C63B 0.135(7) 0.176(7) 0.057(3) 0.005(5) -0.033(4) -0.106(7)
C61B 0.236(10) 0.110(5) 0.112(6) 0.007(4) -0.103(7) -0.104(6)
C9 0.0385(8) 0.0341(7) 0.0422(9) -0.0074(6) -0.0081(7) -0.0144(6)
C8 0.0378(8) 0.0329(7) 0.0398(9) -0.0073(6) -0.0069(7) -0.0129(6)
C10 0.0395(8) 0.0296(7) 0.0451(10) -0.0083(6) -0.0109(7) -0.0103(6)
C11 0.0612(11) 0.0413(8) 0.0538(11) -0.0045(8) -0.0214(9) -0.0239(8)
C12 0.0580(11) 0.0466(9) 0.0673(13) -0.0083(9) -0.0192(10) -0.0288(8)
C13 0.0471(10) 0.0401(8) 0.0546(11) -0.0084(7) -0.0061(8) -0.0209(7)
C14 0.0631(12) 0.0637(11) 0.0613(13) -0.0100(10) 0.0034(10) -0.0423(10)
C14A 0.101(2) 0.0997(18) 0.098(2) -0.0156(16) 0.0010(16) -0.0758(17)
C14C 0.114(2) 0.134(3) 0.094(2) -0.051(2) 0.0363(18) -0.084(2)
C14B 0.104(2) 0.0909(18) 0.097(2) 0.0332(16) -0.0196(17) -0.0596(17)
C15 0.0498(10) 0.0476(9) 0.0440(10) -0.0043(7) -0.0090(8) -0.0246(8)
C21 0.0399(8) 0.0301(7) 0.0358(9) -0.0085(6) -0.0042(7) -0.0092(6)
C31 0.0432(9) 0.0352(7) 0.0345(9) -0.0044(6) -0.0085(7) -0.0127(6)
C32 0.0545(10) 0.0439(8) 0.0419(10) -0.0064(7) -0.0030(8) -0.0160(8)
C33 0.0602(12) 0.0708(12) 0.0466(12) -0.0030(9) 0.0024(9) -0.0294(10)
C34 0.0856(16) 0.0620(12) 0.0649(14) 0.0019(10) -0.0024(12) -0.0457(11)
C35 0.0917(16) 0.0433(9) 0.0698(15) -0.0046(9) -0.0042(13) -0.0327(10)
C36 0.0607(11) 0.0376(8) 0.0494(11) -0.0073(7) -0.0028(9) -0.0174(8)
C41 0.0416(9) 0.0356(7) 0.0386(9) -0.0063(6) -0.0078(7) -0.0115(6)
C42 0.0491(10) 0.0412(8) 0.0450(10) -0.0111(7) -0.0140(8) -0.0087(7)
C43 0.0706(13) 0.0538(10) 0.0529(12) -0.0174(9) -0.0198(10) -0.0185(9)
C44 0.0680(13) 0.0726(13) 0.0592(13) -0.0125(10) -0.0282(11) -0.0236(11)
C45 0.0501(11) 0.0579(11) 0.0605(13) -0.0066(9) -0.0221(10) -0.0084(9)
C51 0.0440(9) 0.0312(7) 0.0370(9) -0.0082(6) -0.0029(7) -0.0098(6)
C52 0.0492(10) 0.0463(9) 0.0511(11) -0.0097(8) 0.0023(8) -0.0190(8)
C53 0.0591(13) 0.0846(15) 0.0853(17) -0.0249(13) 0.0047(12) -0.0397(12)
C54 0.0629(13) 0.0579(11) 0.0501(12) -0.0123(9) 0.0121(10) -0.0164(10)
C55 0.0673(12) 0.0413(8) 0.0399(10) -0.0098(7) -0.0061(9) -0.0071(8)
C56 0.0968(18) 0.0661(12) 0.0391(11) -0.0174(10) -0.0123(11) -0.0024(12)
C56A 0.165(3) 0.138(3) 0.088(2) -0.081(2) -0.042(2) 0.047(3)
C56B 0.169(3) 0.117(2) 0.0512(16) 0.0091(15) -0.0366(19) -0.049(2)
C56C 0.178(4) 0.139(3) 0.083(2) -0.050(2) -0.025(2) -0.078(3)
C71 0.0455(9) 0.0427(8) 0.0400(9) -0.0031(7) -0.0087(7) -0.0209(7)
C579 0.0513(10) 0.0367(7) 0.0384(9) -0.0110(7) -0.0074(8) -0.0092(7)
C469 0.0460(10) 0.0424(8) 0.0536(11) -0.0121(8) -0.0124(8) -0.0047(7)
C101 0.115(2) 0.130(3) 0.084(2) -0.0083(19) -0.0087(18) -0.067(2)
Cl1 0.1477(10) 0.1911(11) 0.1410(10) -0.0759(9) -0.0240(8) -0.0590(8)
Cl2 0.1862(12) 0.1124(8) 0.2021(13) -0.0125(8) -0.0722(11) -0.0525(8)

loop_
_atom_type_symbol
_atom_type_description
_atom_type_scat_dispersion_real
_atom_type_scat_dispersion_imag
_atom_type_scat_source
C C 0.0033 0.0016 'International Tables Vol C Tables 4.2.6.8 and 6.1.1.4'
H H 0 0 'International Tables Vol C Tables 4.2.6.8 and 6.1.1.4'
Cl Cl 0.1484 0.1585 'International Tables Vol C Tables 4.2.6.8 and 6.1.1.4'

loop_
_geom_angle_atom_site_label_1
_geom_angle_atom_site_label_2
_geom_angle_atom_site_label_3
_geom_angle
C10 C1 C2 101.53(12)
C10 C1 C21 113.13(13)
C2 C1 C21 114.18(12)
C10 C1 H1 109.2
C2 C1 H1 109.2
C21 C1 H1 109.2
C3 C2 C8 118.01(15)
C3 C2 C1 131.24(15)
C8 C2 C1 110.74(14)
C2 C3 C4 119.97(16)
C2 C3 H3 120
C4 C3 H3 120
C3 C4 C5 122.49(17)
C3 C4 H4 118.8
C5 C4 H4 118.8
C71 C5 C4 117.06(17)
C71 C5 C6A 121.87(16)
C4 C5 C6A 121.03(17)
C61A C6A C63A 110.3(5)
C61A C6A C5 114.1(3)
C63A C6A C5 108.6(3)
C61A C6A C62A 106.9(4)
C63A C6A C62A 108.4(5)
C5 C6A C62A 108.3(3)
C6A C61A H61A 109.5
C6A C61A H61B 109.5
H61A C61A H61B 109.5
C6A C61A H61C 109.5
H61A C61A H61C 109.5
H61B C61A H61C 109.5
C6A C62A H62A 109.5
C6A C62A H62B 109.5
H62A C62A H62B 109.5
C6A C62A H62C 109.5
H62A C62A H62C 109.5
H62B C62A H62C 109.5
C6A C63A H63A 109.5
C6A C63A H63B 109.5
H63A C63A H63B 109.5
C6A C63A H63C 109.5
H63A C63A H63C 109.5
H63B C63A H63C 109.5
H62D C62B H62E 109.5
H62D C62B H62F 109.5
H62E C62B H62F 109.5
H63D C63B H63E 109.5
H63D C63B H63F 109.5
H63E C63B H63F 109.5
H61D C61B H61E 109.5
H61D C61B H61F 109.5
H61E C61B H61F 109.5
C15 C9 C10 121.42(16)
C15 C9 C8 129.74(16)
C10 C9 C8 108.82(15)
C71 C8 C2 121.72(16)
C71 C8 C9 129.90(15)
C2 C8 C9 108.33(14)
C11 C10 C9 118.16(16)
C11 C10 C1 131.69(16)
C9 C10 C1 110.15(14)
C10 C11 C12 119.51(17)
C10 C11 H11 120.2
C12 C11 H11 120.2
C13 C12 C11 122.95(17)
C13 C12 H12 118.5
C11 C12 H12 118.5
C12 C13 C15 116.93(17)
C12 C13 C14 122.64(17)
C15 C13 C14 120.40(18)
C14C C14 C13 108.85(18)
C14C C14 C14A 108.8(2)
C13 C14 C14A 112.9(2)
C14C C14 C14B 109.9(3)
C13 C14 C14B 109.75(18)
C14A C14 C14B 106.6(2)
C14 C14A H14A 109.5
C14 C14A H14B 109.5
H14A C14A H14B 109.5
C14 C14A H14C 109.5
H14A C14A H14C 109.5
H14B C14A H14C 109.5
C14 C14C H14D 109.5
C14 C14C H14E 109.5
H14D C14C H14E 109.5
C14 C14C H14F 109.5
H14D C14C H14F 109.5
H14E C14C H14F 109.5
C14 C14B H14G 109.5
C14 C14B H14H 109.5
H14G C14B H14H 109.5
C14 C14B H14I 109.5
H14G C14B H14I 109.5
H14H C14B H14I 109.5
C9 C15 C13 120.92(17)
C9 C15 H15 119.5
C13 C15 H15 119.5
C51 C21 C41 113.11(14)
C51 C21 C31 112.83(12)
C41 C21 C31 103.03(13)
C51 C21 C1 105.48(12)
C41 C21 C1 112.79(12)
C31 C21 C1 109.76(13)
C36 C31 C32 117.11(17)
C36 C31 C21 122.44(15)
C32 C31 C21 120.22(14)
C33 C32 C31 121.28(17)
C33 C32 H32 119.4
C31 C32 H32 119.4
C34 C33 C32 120.6(2)
C34 C33 H33 119.7
C32 C33 H33 119.7
C35 C34 C33 119.1(2)
C35 C34 H34 120.4
C33 C34 H34 120.4
C34 C35 C36 120.83(18)
C34 C35 H35 119.6
C36 C35 H35 119.6
C35 C36 C31 120.97(18)
C35 C36 H36 119.5
C31 C36 H36 119.5
C42 C41 C469 116.88(16)
C42 C41 C21 124.11(14)
C469 C41 C21 118.75(14)
C41 C42 C43 121.60(16)
C41 C42 H42 119.2
C43 C42 H42 119.2
C44 C43 C42 120.15(18)
C44 C43 H43 119.9
C42 C43 H43 119.9
C43 C44 C45 119.35(19)
C43 C44 H44 120.3
C45 C44 H44 120.3
C469 C45 C44 120.17(17)
C469 C45 H45 119.9
C44 C45 H45 119.9
C52 C51 C579 107.63(16)
C52 C51 C21 130.67(17)
C579 C51 C21 121.03(15)
C51 C52 C54 108.24(19)
C51 C52 C53 133.44(19)
C54 C52 C53 118.24(19)
C52 C53 H53A 109.5
C52 C53 H53B 109.5
H53A C53 H53B 109.5
C52 C53 H53C 109.5
H53A C53 H53C 109.5
H53B C53 H53C 109.5
C52 C53 H53D 109.5
H53A C53 H53D 141.1
H53B C53 H53D 56.3
H53C C53 H53D 56.3
C52 C53 H53E 109.5
H53A C53 H53E 56.3
H53B C53 H53E 141.1
H53C C53 H53E 56.3
H53D C53 H53E 109.5
C52 C53 H53F 109.5
H53A C53 H53F 56.3
H53B C53 H53F 56.3
H53C C53 H53F 141.1
H53D C53 H53F 109.5
H53E C53 H53F 109.5
C55 C54 C52 105.48(17)
C55 C54 H54A 110.6
C52 C54 H54A 110.6
C55 C54 H54B 110.6
C52 C54 H54B 110.6
H54A C54 H54B 108.8
C579 C55 C54 107.09(17)
C579 C55 C56 128.3(2)
C54 C55 C56 124.6(2)
C56A C56 C55 110.0(2)
C56A C56 C56B 111.2(3)
C55 C56 C56B 108.1(2)
C56A C56 C56C 109.1(3)
C55 C56 C56C 110.5(2)
C56B C56 C56C 107.9(3)
C56 C56A H56A 109.5
C56 C56A H56B 109.5
H56A C56A H56B 109.5
C56 C56A H56C 109.5
H56A C56A H56C 109.5
H56B C56A H56C 109.5
C56 C56B H56D 109.5
C56 C56B H56E 109.5
H56D C56B H56E 109.5
C56 C56B H56F 109.5
H56D C56B H56F 109.5
H56E C56B H56F 109.5
C56 C56C H56G 109.5
C56 C56C H56H 109.5
H56G C56C H56H 109.5
C56 C56C H56I 109.5
H56G C56C H56I 109.5
H56H C56C H56I 109.5
C8 C71 C5 120.69(16)
C8 C71 H71 119.7
C5 C71 H71 119.7
C55 C579 C51 111.56(18)
C55 C579 H579 124.2
C51 C579 H579 124.2
C45 C469 C41 121.72(17)
C45 C469 H469 119.1
C41 C469 H469 119.1
Cl1 C101 Cl2 114.3(2)
Cl1 C101 H10A 108.7
Cl2 C101 H10A 108.7
Cl1 C101 H10B 108.7
Cl2 C101 H10B 108.7
H10A C101 H10B 107.6

loop_
_geom_bond_atom_site_label_1
_geom_bond_atom_site_label_2
_geom_bond_distance
C1 C10 1.521(2)
C1 C2 1.521(2)
C1 C21 1.6045(19)
C1 H1 0.98
C2 C3 1.384(2)
C2 C8 1.399(2)
C3 C4 1.390(3)
C3 H3 0.93
C4 C5 1.399(3)
C4 H4 0.93
C5 C71 1.391(3)
C5 C6A 1.529(3)
C6A C61A 1.508(6)
C6A C63A 1.513(7)
C6A C62A 1.556(6)
C61A H61A 0.96
C61A H61B 0.96
C61A H61C 0.96
C62A H62A 0.96
C62A H62B 0.96
C62A H62C 0.96
C63A H63A 0.96
C63A H63B 0.96
C63A H63C 0.96
C62B H62D 0.96
C62B H62E 0.96
C62B H62F 0.96
C63B H63D 0.96
C63B H63E 0.96
C63B H63F 0.96
C61B H61D 0.96
C61B H61E 0.96
C61B H61F 0.96
C9 C15 1.386(2)
C9 C10 1.405(2)
C9 C8 1.464(2)
C8 C71 1.387(2)
C10 C11 1.379(3)
C11 C12 1.402(3)
C11 H11 0.93
C12 C13 1.383(3)
C12 H12 0.93
C13 C15 1.395(3)
C13 C14 1.530(3)
C14 C14C 1.521(4)
C14 C14A 1.531(3)
C14 C14B 1.531(4)
C14A H14A 0.96
C14A H14B 0.96
C14A H14C 0.96
C14C H14D 0.96
C14C H14E 0.96
C14C H14F 0.96
C14B H14G 0.96
C14B H14H 0.96
C14B H14I 0.96
C15 H15 0.93
C21 C51 1.534(2)
C21 C41 1.536(2)
C21 C31 1.544(2)
C31 C36 1.390(2)
C31 C32 1.399(2)
C32 C33 1.375(3)
C32 H32 0.93
C33 C34 1.373(3)
C33 H33 0.93
C34 C35 1.370(3)
C34 H34 0.93
C35 C36 1.384(3)
C35 H35 0.93
C36 H36 0.93
C41 C42 1.386(2)
C41 C469 1.400(2)
C42 C43 1.387(3)
C42 H42 0.93
C43 C44 1.375(3)
C43 H43 0.93
C44 C45 1.384(3)
C44 H44 0.93
C45 C469 1.373(3)
C45 H45 0.93
C51 C52 1.349(3)
C51 C579 1.478(3)
C52 C54 1.499(3)
C52 C53 1.500(3)
C53 H53A 0.96
C53 H53B 0.96
C53 H53C 0.96
C53 H53D 0.96
C53 H53E 0.96
C53 H53F 0.96
C54 C55 1.486(3)
C54 H54A 0.97
C54 H54B 0.97
C55 C579 1.330(3)
C55 C56 1.521(3)
C56 C56A 1.515(4)
C56 C56B 1.533(4)
C56 C56C 1.547(5)
C56A H56A 0.96
C56A H56B 0.96
C56A H56C 0.96
C56B H56D 0.96
C56B H56E 0.96
C56B H56F 0.96
C56C H56G 0.96
C56C H56H 0.96
C56C H56I 0.96
C71 H71 0.93
C579 H579 0.93
C469 H469 0.93
C101 Cl1 1.703(4)
C101 Cl2 1.719(4)
C101 H10A 0.97
C101 H10B 0.97
